data_4122966
loop_
_publ_author_name
'Roy, Sudipta'
'Mondal, Kartik Chandra'
'Krause, Lennard'
'Stollberg, Peter'
'Herbst-Irmer, Regine'
'Stalke, Dietmar'
'Meyer, Jann'
'St\"uckl, A Claudia'
'Maity, Bholanath'
'Koley, Debasis'
'Vasa, Suresh Kumar'
'Xiang, Sheng Qi'
'Linser, Rasmus'
'Roesky, Herbert W.'

_publ_section_title
;
 Electron-Induced Conversion of Silylones to Six-Membered Cyclic
 Silylenes.
;
_journal_name_full 'Journal of the American Chemical Society'
_journal_page_first 141119074807003
_journal_paper_doi 10.1021/ja510427r
_journal_year 2014
_chemical_formula_moiety 'C40 H62 N2 Si'
_chemical_formula_sum 'C40 H62 N2 Si'
_chemical_formula_weight 599.00
_chemical_name_systematic
;
 ?
;
_space_group_crystal_system monoclinic
_space_group_IT_number 14
_space_group_name_Hall '-P 2yn'
_space_group_name_H-M_alt 'P 1 21/n 1'
_symmetry_space_group_name_Hall '-P 2yn'
_symmetry_space_group_name_H-M 'P 1 21/n 1'
_atom_sites_solution_hydrogens mixed
_audit_creation_method SHELXL-2014
_cell_angle_alpha 90
_cell_angle_beta 90.75(2)
_cell_angle_gamma 90
_cell_formula_units_Z 4
_cell_length_a 9.273(2)
_cell_length_b 16.959(2)
_cell_length_c 22.383(3)
_cell_measurement_reflns_used 2381
_cell_measurement_temperature 100(2)
_cell_measurement_theta_max 22.383
_cell_measurement_theta_min 2.1825
_cell_volume 3519.7(10)
_computing_cell_refinement 'SAINT V8.30C'
_computing_data_collection 'APEX2 v2012.2'
_computing_data_reduction 'SAINT V8.30C'
_computing_molecular_graphics 'Mercury CSD 3.3 (Build RC5)'
_computing_publication_material 'Mercury CSD 3.3 (Build RC5)'
_computing_structure_refinement 'SHELXL-2014 (Sheldrick, 2014)'
_computing_structure_solution 'SHELXS-2012 (Sheldrick, 2012)'
_diffrn_ambient_temperature 100(2)
_diffrn_measured_fraction_theta_full 1.000
_diffrn_measured_fraction_theta_max 0.994
_diffrn_measurement_device_type 'Bruker Smart APEX II Quazar'
_diffrn_measurement_method 'omega scans'
_diffrn_radiation_type MoK\a
_diffrn_radiation_wavelength 0.71073
_diffrn_reflns_av_R_equivalents 0.0857
_diffrn_reflns_av_unetI/netI 0.0618
_diffrn_reflns_Laue_measured_fraction_full 1.000
_diffrn_reflns_Laue_measured_fraction_max 0.994
_diffrn_reflns_limit_h_max 11
_diffrn_reflns_limit_h_min -11
_diffrn_reflns_limit_k_max 21
_diffrn_reflns_limit_k_min -21
_diffrn_reflns_limit_l_max 27
_diffrn_reflns_limit_l_min -28
_diffrn_reflns_number 59445
_diffrn_reflns_point_group_measured_fraction_full 1.000
_diffrn_reflns_point_group_measured_fraction_max 0.994
_diffrn_reflns_theta_full 25.242
_diffrn_reflns_theta_max 26.505
_diffrn_reflns_theta_min 1.507
_diffrn_source 'INCOATEC Microsource'
_exptl_absorpt_coefficient_mu 0.096
_exptl_absorpt_correction_T_max 0.7454
_exptl_absorpt_correction_T_min 0.6614
_exptl_absorpt_correction_type multi-scan
_exptl_absorpt_process_details SADABS-2014/4
_exptl_crystal_density_diffrn 1.130
_exptl_crystal_description plate
_exptl_crystal_F_000 1320
_exptl_crystal_size_max 0.120
_exptl_crystal_size_mid 0.100
_exptl_crystal_size_min 0.040
_refine_diff_density_max 0.294
_refine_diff_density_min -0.328
_refine_diff_density_rms 0.052
_refine_ls_extinction_coef 0.0045(5)
_refine_ls_extinction_expression Fc^*^=kFc[1+0.001xFc^2^\l^3^/sin(2\q)]^-1/4^
_refine_ls_extinction_method SHELXL
_refine_ls_goodness_of_fit_ref 1.036
_refine_ls_hydrogen_treatment mixed
_refine_ls_matrix_type full
_refine_ls_number_parameters 408
_refine_ls_number_reflns 7255
_refine_ls_number_restraints 0
_refine_ls_restrained_S_all 1.036
_refine_ls_R_factor_all 0.0908
_refine_ls_R_factor_gt 0.0489
_refine_ls_shift/su_max 0.001
_refine_ls_shift/su_mean 0.000
_refine_ls_structure_factor_coef Fsqd
_refine_ls_weighting_details 'w=1/[\s^2^(Fo^2^)+(0.0453P)^2^+1.8908P] where P=(Fo^2^+2Fc^2^)/3'
_refine_ls_weighting_scheme calc
_refine_ls_wR_factor_gt 0.1063
_refine_ls_wR_factor_ref 0.1235
_reflns_Friedel_coverage 0.000
_reflns_number_gt 4878
_reflns_number_total 7255
_reflns_threshold_expression 'I > 2\s(I)'
_cod_data_source_file ja510427r_si_002.cif
_cod_data_source_block P21n_b
_cod_database_code 4122966
_shelx_space_group_comment
;
The symmetry employed for this shelxl refinement is uniquely defined
by the following loop, which should always be used as a source of
symmetry information in preference to the above space-group names.
They are only intended as comments.
;
_shelx_estimated_absorpt_t_min 0.989
_shelx_estimated_absorpt_t_max 0.996
_shelxl_version_number 2014-3

loop_
_space_group_symop_operation_xyz
'x, y, z'
'-x+1/2, y+1/2, -z+1/2'
'-x, -y, -z'
'x-1/2, -y-1/2, z-1/2'

loop_
_atom_site_label
_atom_site_type_symbol
_atom_site_fract_x
_atom_site_fract_y
_atom_site_fract_z
_atom_site_U_iso_or_equiv
_atom_site_adp_type
_atom_site_occupancy
_atom_site_site_symmetry_order
_atom_site_calc_flag
_atom_site_refinement_flags_posn
_atom_site_refinement_flags_adp
Si1 Si 0.70811(6) 0.46568(3) 0.73433(3) 0.01883(15) Uani 1 1 d . .
N1 N 0.70919(18) 0.40316(10) 0.61657(8) 0.0206(4) Uani 1 1 d . .
C1 C 0.7095(2) 0.47880(12) 0.64918(10) 0.0203(5) Uani 1 1 d . .
H1 H 0.618(2) 0.5099(13) 0.6371(9) 0.024 Uiso 1 1 d . U
N2 N 0.50025(17) 0.49684(9) 0.82711(8) 0.0181(4) Uani 1 1 d . .
C2 C 0.8377(2) 0.52860(12) 0.62181(10) 0.0230(5) Uani 1 1 d . .
C3 C 0.9137(2) 0.46901(13) 0.58133(10) 0.0252(5) Uani 1 1 d . .
H3A H 0.9970 0.4453 0.6028 0.030 Uiso 1 1 calc R U
H3B H 0.9496 0.4958 0.5452 0.030 Uiso 1 1 calc R U
C4 C 0.8047(2) 0.40451(13) 0.56357(10) 0.0240(5) Uani 1 1 d . .
C5 C 0.7269(3) 0.42750(15) 0.50446(10) 0.0352(6) Uani 1 1 d . .
H5A H 0.7984 0.4435 0.4750 0.053 Uiso 1 1 calc R U
H5B H 0.6607 0.4714 0.5118 0.053 Uiso 1 1 calc R U
H5C H 0.6724 0.3821 0.4892 0.053 Uiso 1 1 calc R U
C6 C 0.8800(2) 0.32550(14) 0.55439(11) 0.0335(6) Uani 1 1 d . .
H6A H 0.9490 0.3302 0.5218 0.050 Uiso 1 1 calc R U
H6B H 0.8081 0.2851 0.5443 0.050 Uiso 1 1 calc R U
H6C H 0.9313 0.3104 0.5912 0.050 Uiso 1 1 calc R U
C7 C 0.9446(2) 0.56415(13) 0.66680(10) 0.0281(5) Uani 1 1 d . .
H7A H 1.0203 0.5924 0.6454 0.042 Uiso 1 1 calc R U
H7B H 0.9881 0.5219 0.6909 0.042 Uiso 1 1 calc R U
H7C H 0.8939 0.6010 0.6930 0.042 Uiso 1 1 calc R U
C11 C 0.7773(2) 0.59802(13) 0.58512(11) 0.0311(6) Uani 1 1 d . .
H11A H 0.8555 0.6229 0.5629 0.047 Uiso 1 1 calc R U
H11B H 0.7343 0.6368 0.6120 0.047 Uiso 1 1 calc R U
H11C H 0.7036 0.5787 0.5570 0.047 Uiso 1 1 calc R U
C12 C 0.4796(3) 0.26566(13) 0.50354(10) 0.0310(5) Uani 1 1 d . .
H12A H 0.4271 0.2900 0.4700 0.046 Uiso 1 1 calc R U
H12B H 0.4395 0.2133 0.5114 0.046 Uiso 1 1 calc R U
H12C H 0.5818 0.2607 0.4935 0.046 Uiso 1 1 calc R U
C13 C 0.3050(2) 0.32415(14) 0.57646(11) 0.0301(5) Uani 1 1 d . .
H13A H 0.2503 0.3485 0.5435 0.045 Uiso 1 1 calc R U
H13B H 0.2969 0.3569 0.6123 0.045 Uiso 1 1 calc R U
H13C H 0.2662 0.2715 0.5845 0.045 Uiso 1 1 calc R U
C14 C 0.4646(2) 0.31724(13) 0.55920(10) 0.0239(5) Uani 1 1 d . .
H14 H 0.5004 0.3712 0.5493 0.029 Uiso 1 1 calc R U
C15 C 0.5521(2) 0.28692(12) 0.61211(10) 0.0217(5) Uani 1 1 d . .
C16 C 0.5176(2) 0.21193(12) 0.63382(10) 0.0259(5) Uani 1 1 d . .
H16 H 0.4515 0.1799 0.6120 0.031 Uiso 1 1 calc R U
C17 C 0.5772(2) 0.18382(12) 0.68591(10) 0.0266(5) Uani 1 1 d . .
H17 H 0.5581 0.1315 0.6987 0.032 Uiso 1 1 calc R U
C18 C 0.6658(2) 0.23274(12) 0.71968(10) 0.0227(5) Uani 1 1 d . .
H18 H 0.7012 0.2144 0.7572 0.027 Uiso 1 1 calc R U
C19 C 0.9513(2) 0.36452(12) 0.72202(10) 0.0232(5) Uani 1 1 d . .
H19A H 0.9933 0.3115 0.7236 0.035 Uiso 1 1 calc R U
H19B H 1.0062 0.3997 0.7486 0.035 Uiso 1 1 calc R U
H19C H 0.9549 0.3845 0.6810 0.035 Uiso 1 1 calc R U
C20 C 0.7969(2) 0.32929(12) 0.80650(9) 0.0224(5) Uani 1 1 d . .
H20A H 0.8501 0.2794 0.8076 0.034 Uiso 1 1 calc R U
H20B H 0.6982 0.3206 0.8201 0.034 Uiso 1 1 calc R U
H20C H 0.8450 0.3676 0.8328 0.034 Uiso 1 1 calc R U
C21 C 0.6566(2) 0.33287(11) 0.64296(10) 0.0203(5) Uani 1 1 d . .
C22 C 0.7048(2) 0.30787(12) 0.70060(10) 0.0201(5) Uani 1 1 d . .
C23 C 0.7930(2) 0.36108(12) 0.74232(10) 0.0200(5) Uani 1 1 d . .
C24 C 0.5391(2) 0.49641(12) 0.76765(9) 0.0190(4) Uani 1 1 d . .
C25 C 0.4271(2) 0.54968(12) 0.73405(10) 0.0218(5) Uani 1 1 d . .
C26 C 0.3208(2) 0.57271(13) 0.78403(10) 0.0247(5) Uani 1 1 d . .
H26A H 0.2870 0.6276 0.7785 0.030 Uiso 1 1 calc R U
H26B H 0.2359 0.5373 0.7834 0.030 Uiso 1 1 calc R U
C27 C 0.4035(2) 0.56454(12) 0.84285(10) 0.0217(5) Uani 1 1 d . .
C28 C 0.4889(2) 0.63960(12) 0.85782(11) 0.0271(5) Uani 1 1 d . .
H28A H 0.5679 0.6456 0.8295 0.041 Uiso 1 1 calc R U
H28B H 0.5286 0.6357 0.8985 0.041 Uiso 1 1 calc R U
H28C H 0.4248 0.6854 0.8550 0.041 Uiso 1 1 calc R U
C29 C 0.3078(2) 0.54488(13) 0.89534(10) 0.0263(5) Uani 1 1 d . .
H29A H 0.2508 0.4977 0.8860 0.039 Uiso 1 1 calc R U
H29B H 0.2429 0.5892 0.9030 0.039 Uiso 1 1 calc R U
H29C H 0.3679 0.5350 0.9309 0.039 Uiso 1 1 calc R U
C30 C 0.3469(2) 0.50077(14) 0.68659(10) 0.0282(5) Uani 1 1 d . .
H30A H 0.2682 0.5322 0.6692 0.042 Uiso 1 1 calc R U
H30B H 0.3072 0.4532 0.7051 0.042 Uiso 1 1 calc R U
H30C H 0.4139 0.4856 0.6551 0.042 Uiso 1 1 calc R U
C34 C 0.4891(2) 0.62464(12) 0.70552(11) 0.0285(5) Uani 1 1 d . .
H34A H 0.4104 0.6560 0.6881 0.043 Uiso 1 1 calc R U
H34B H 0.5568 0.6099 0.6742 0.043 Uiso 1 1 calc R U
H34C H 0.5397 0.6558 0.7362 0.043 Uiso 1 1 calc R U
C35 C 0.3559(2) 0.29775(13) 0.78468(11) 0.0286(5) Uani 1 1 d . .
H35A H 0.4324 0.3195 0.7598 0.043 Uiso 1 1 calc R U
H35B H 0.2684 0.2902 0.7603 0.043 Uiso 1 1 calc R U
H35C H 0.3870 0.2470 0.8013 0.043 Uiso 1 1 calc R U
C36 C 0.1966(2) 0.32499(13) 0.87229(11) 0.0266(5) Uani 1 1 d . .
H36A H 0.1809 0.3604 0.9062 0.040 Uiso 1 1 calc R U
H36B H 0.2177 0.2718 0.8871 0.040 Uiso 1 1 calc R U
H36C H 0.1096 0.3236 0.8470 0.040 Uiso 1 1 calc R U
C37 C 0.3241(2) 0.35494(12) 0.83568(10) 0.0206(5) Uani 1 1 d . .
H37 H 0.2953 0.4065 0.8175 0.025 Uiso 1 1 calc R U
C38 C 0.4572(2) 0.36947(12) 0.87467(10) 0.0202(5) Uani 1 1 d . .
C39 C 0.4978(2) 0.31244(12) 0.91666(10) 0.0228(5) Uani 1 1 d . .
H39 H 0.4428 0.2654 0.9197 0.027 Uiso 1 1 calc R U
C40 C 0.6161(2) 0.32311(13) 0.95379(10) 0.0251(5) Uani 1 1 d . .
H40 H 0.6416 0.2838 0.9823 0.030 Uiso 1 1 calc R U
C41 C 0.6974(2) 0.39105(12) 0.94942(10) 0.0224(5) Uani 1 1 d . .
H41 H 0.7783 0.3980 0.9754 0.027 Uiso 1 1 calc R U
C42 C 0.9174(2) 0.50321(13) 0.89563(11) 0.0300(5) Uani 1 1 d . .
H42A H 0.9758 0.5509 0.9009 0.045 Uiso 1 1 calc R U
H42B H 0.9290 0.4830 0.8550 0.045 Uiso 1 1 calc R U
H42C H 0.9492 0.4631 0.9245 0.045 Uiso 1 1 calc R U
C43 C 0.7463(3) 0.57013(13) 0.96403(10) 0.0308(6) Uani 1 1 d . .
H43A H 0.7900 0.6222 0.9587 0.046 Uiso 1 1 calc R U
H43B H 0.7969 0.5421 0.9963 0.046 Uiso 1 1 calc R U
H43C H 0.6445 0.5763 0.9742 0.046 Uiso 1 1 calc R U
C44 C 0.5427(2) 0.43824(11) 0.87015(9) 0.0181(4) Uani 1 1 d . .
C45 C 0.6637(2) 0.44989(12) 0.90785(9) 0.0196(5) Uani 1 1 d . .
C46 C 0.7581(2) 0.52293(12) 0.90598(10) 0.0220(5) Uani 1 1 d . .
H46 H 0.7234 0.5570 0.8723 0.026 Uiso 1 1 calc R U

loop_
_atom_site_aniso_label
_atom_site_aniso_U_11
_atom_site_aniso_U_22
_atom_site_aniso_U_33
_atom_site_aniso_U_23
_atom_site_aniso_U_13
_atom_site_aniso_U_12
Si1 0.0183(3) 0.0145(3) 0.0237(3) 0.0005(2) 0.0011(2) 0.0013(2)
N1 0.0220(9) 0.0155(9) 0.0244(10) -0.0012(8) 0.0044(8) -0.0028(7)
C1 0.0191(10) 0.0150(10) 0.0270(12) -0.0003(9) 0.0011(9) 0.0009(8)
N2 0.0182(8) 0.0145(8) 0.0216(10) 0.0020(7) 0.0034(7) 0.0028(7)
C2 0.0231(11) 0.0200(11) 0.0260(12) 0.0007(10) 0.0037(9) -0.0026(9)
C3 0.0234(11) 0.0252(11) 0.0271(13) -0.0002(10) 0.0059(9) -0.0037(9)
C4 0.0253(11) 0.0224(11) 0.0245(12) -0.0013(10) 0.0064(9) -0.0016(9)
C5 0.0355(13) 0.0453(15) 0.0250(13) 0.0014(11) 0.0023(11) -0.0136(12)
C6 0.0303(12) 0.0302(13) 0.0403(15) -0.0097(11) 0.0117(11) -0.0043(10)
C7 0.0263(11) 0.0250(12) 0.0331(14) -0.0008(10) 0.0035(10) -0.0064(10)
C11 0.0333(13) 0.0245(12) 0.0357(14) 0.0084(11) 0.0060(11) -0.0038(10)
C12 0.0343(13) 0.0287(12) 0.0299(14) -0.0041(11) -0.0055(11) -0.0038(10)
C13 0.0265(12) 0.0297(13) 0.0340(14) 0.0002(11) -0.0024(10) -0.0026(10)
C14 0.0229(11) 0.0204(11) 0.0282(13) -0.0015(10) -0.0023(9) -0.0015(9)
C15 0.0204(10) 0.0178(10) 0.0268(13) -0.0017(9) 0.0016(9) 0.0018(9)
C16 0.0268(11) 0.0171(11) 0.0338(14) -0.0029(10) -0.0024(10) -0.0034(9)
C17 0.0297(12) 0.0165(11) 0.0337(14) 0.0013(10) 0.0016(10) -0.0006(9)
C18 0.0241(11) 0.0188(11) 0.0253(12) 0.0010(9) -0.0002(9) 0.0024(9)
C19 0.0202(10) 0.0223(11) 0.0269(13) -0.0019(10) 0.0003(9) 0.0043(9)
C20 0.0225(11) 0.0183(10) 0.0264(12) -0.0009(9) -0.0010(9) 0.0034(9)
C21 0.0184(10) 0.0141(10) 0.0285(12) -0.0013(9) 0.0018(9) 0.0014(8)
C22 0.0161(10) 0.0179(10) 0.0263(12) -0.0027(9) 0.0015(9) 0.0031(8)
C23 0.0191(10) 0.0168(10) 0.0240(12) 0.0000(9) -0.0005(9) 0.0004(8)
C24 0.0172(10) 0.0142(10) 0.0254(12) 0.0012(9) -0.0012(9) -0.0007(8)
C25 0.0192(10) 0.0191(11) 0.0272(12) 0.0046(9) 0.0009(9) 0.0038(9)
C26 0.0213(11) 0.0206(11) 0.0324(13) 0.0035(10) 0.0036(10) 0.0053(9)
C27 0.0191(10) 0.0166(10) 0.0295(13) 0.0001(9) 0.0040(9) 0.0046(9)
C28 0.0285(12) 0.0163(11) 0.0366(14) -0.0004(10) 0.0033(10) 0.0040(9)
C29 0.0244(11) 0.0219(11) 0.0326(13) -0.0012(10) 0.0078(10) 0.0040(9)
C30 0.0199(11) 0.0302(12) 0.0344(14) 0.0023(11) -0.0035(10) 0.0020(10)
C34 0.0329(12) 0.0202(11) 0.0324(14) 0.0052(10) 0.0044(11) 0.0044(10)
C35 0.0235(11) 0.0285(12) 0.0338(14) -0.0056(11) -0.0009(10) -0.0002(10)
C36 0.0193(10) 0.0252(12) 0.0352(14) 0.0010(10) -0.0005(10) -0.0037(9)
C37 0.0195(10) 0.0162(10) 0.0260(12) 0.0009(9) 0.0004(9) 0.0002(8)
C38 0.0183(10) 0.0165(10) 0.0259(12) -0.0009(9) 0.0035(9) 0.0026(8)
C39 0.0231(11) 0.0150(10) 0.0303(13) 0.0037(9) 0.0038(10) -0.0017(9)
C40 0.0275(11) 0.0208(11) 0.0270(13) 0.0065(10) 0.0004(10) 0.0026(9)
C41 0.0203(10) 0.0234(11) 0.0235(12) -0.0008(9) -0.0024(9) 0.0019(9)
C42 0.0212(11) 0.0225(11) 0.0464(16) 0.0012(11) -0.0011(10) -0.0022(9)
C43 0.0352(13) 0.0235(12) 0.0337(14) -0.0041(11) -0.0017(11) -0.0045(10)
C44 0.0185(10) 0.0147(10) 0.0212(11) 0.0020(9) 0.0045(9) 0.0040(8)
C45 0.0197(10) 0.0165(10) 0.0226(12) -0.0028(9) 0.0026(9) 0.0016(8)
C46 0.0199(10) 0.0168(10) 0.0292(13) -0.0010(9) -0.0015(9) -0.0012(9)

loop_
_atom_type_symbol
_atom_type_description
_atom_type_scat_dispersion_real
_atom_type_scat_dispersion_imag
_atom_type_scat_source
C C 0.0033 0.0016 'International Tables Vol C Tables 4.2.6.8 and 6.1.1.4'
H H 0.0000 0.0000 'International Tables Vol C Tables 4.2.6.8 and 6.1.1.4'
N N 0.0061 0.0033 'International Tables Vol C Tables 4.2.6.8 and 6.1.1.4'
Si Si 0.0817 0.0704 'International Tables Vol C Tables 4.2.6.8 and 6.1.1.4'

loop_
_geom_angle_atom_site_label_1
_geom_angle_atom_site_label_2
_geom_angle_atom_site_label_3
_geom_angle
C24 Si1 C1 113.00(9)
C24 Si1 C23 124.90(9)
C1 Si1 C23 100.88(9)
C21 N1 C1 121.49(17)
C21 N1 C4 123.74(17)
C1 N1 C4 112.53(16)
N1 C1 C2 105.55(16)
N1 C1 Si1 112.98(14)
C2 C1 Si1 117.35(14)
N1 C1 H1 108.6(12)
C2 C1 H1 104.2(12)
Si1 C1 H1 107.6(12)
C24 N2 C44 124.72(16)
C24 N2 C27 113.17(16)
C44 N2 C27 122.09(16)
C7 C2 C3 110.51(17)
C7 C2 C11 106.19(18)
C3 C2 C11 110.85(18)
C7 C2 C1 115.99(18)
C3 C2 C1 103.25(16)
C11 C2 C1 110.11(17)
C2 C3 C4 108.42(17)
C2 C3 H3A 110.0
C4 C3 H3A 110.0
C2 C3 H3B 110.0
C4 C3 H3B 110.0
H3A C3 H3B 108.4
N1 C4 C6 111.81(18)
N1 C4 C3 101.58(16)
C6 C4 C3 111.04(17)
N1 C4 C5 114.14(17)
C6 C4 C5 108.35(19)
C3 C4 C5 109.82(18)
C4 C5 H5A 109.5
C4 C5 H5B 109.5
H5A C5 H5B 109.5
C4 C5 H5C 109.5
H5A C5 H5C 109.5
H5B C5 H5C 109.5
C4 C6 H6A 109.5
C4 C6 H6B 109.5
H6A C6 H6B 109.5
C4 C6 H6C 109.5
H6A C6 H6C 109.5
H6B C6 H6C 109.5
C2 C7 H7A 109.5
C2 C7 H7B 109.5
H7A C7 H7B 109.5
C2 C7 H7C 109.5
H7A C7 H7C 109.5
H7B C7 H7C 109.5
C2 C11 H11A 109.5
C2 C11 H11B 109.5
H11A C11 H11B 109.5
C2 C11 H11C 109.5
H11A C11 H11C 109.5
H11B C11 H11C 109.5
C14 C12 H12A 109.5
C14 C12 H12B 109.5
H12A C12 H12B 109.5
C14 C12 H12C 109.5
H12A C12 H12C 109.5
H12B C12 H12C 109.5
C14 C13 H13A 109.5
C14 C13 H13B 109.5
H13A C13 H13B 109.5
C14 C13 H13C 109.5
H13A C13 H13C 109.5
H13B C13 H13C 109.5
C15 C14 C12 112.88(18)
C15 C14 C13 109.65(18)
C12 C14 C13 110.23(18)
C15 C14 H14 108.0
C12 C14 H14 108.0
C13 C14 H14 108.0
C16 C15 C21 119.3(2)
C16 C15 C14 117.17(18)
C21 C15 C14 123.36(19)
C17 C16 C15 121.3(2)
C17 C16 H16 119.3
C15 C16 H16 119.3
C16 C17 C18 119.1(2)
C16 C17 H17 120.5
C18 C17 H17 120.5
C17 C18 C22 122.3(2)
C17 C18 H18 118.8
C22 C18 H18 118.8
C23 C19 H19A 109.5
C23 C19 H19B 109.5
H19A C19 H19B 109.5
C23 C19 H19C 109.5
H19A C19 H19C 109.5
H19B C19 H19C 109.5
C23 C20 H20A 109.5
C23 C20 H20B 109.5
H20A C20 H20B 109.5
C23 C20 H20C 109.5
H20A C20 H20C 109.5
H20B C20 H20C 109.5
C15 C21 N1 119.72(19)
C15 C21 C22 118.84(19)
N1 C21 C22 121.43(18)
C18 C22 C21 118.06(19)
C18 C22 C23 119.46(19)
C21 C22 C23 122.46(18)
C22 C23 C20 111.73(17)
C22 C23 C19 110.26(17)
C20 C23 C19 106.15(17)
C22 C23 Si1 105.60(13)
C20 C23 Si1 114.23(14)
C19 C23 Si1 108.87(14)
N2 C24 C25 106.28(16)
N2 C24 Si1 129.20(15)
C25 C24 Si1 122.59(15)
C30 C25 C34 109.90(18)
C30 C25 C26 109.19(17)
C34 C25 C26 109.63(17)
C30 C25 C24 109.54(17)
C34 C25 C24 115.37(17)
C26 C25 C24 102.90(17)
C27 C26 C25 106.44(16)
C27 C26 H26A 110.4
C25 C26 H26A 110.4
C27 C26 H26B 110.4
C25 C26 H26B 110.4
H26A C26 H26B 108.6
N2 C27 C29 111.75(17)
N2 C27 C26 99.36(16)
C29 C27 C26 113.32(17)
N2 C27 C28 112.19(16)
C29 C27 C28 108.58(18)
C26 C27 C28 111.51(18)
C27 C28 H28A 109.5
C27 C28 H28B 109.5
H28A C28 H28B 109.5
C27 C28 H28C 109.5
H28A C28 H28C 109.5
H28B C28 H28C 109.5
C27 C29 H29A 109.5
C27 C29 H29B 109.5
H29A C29 H29B 109.5
C27 C29 H29C 109.5
H29A C29 H29C 109.5
H29B C29 H29C 109.5
C25 C30 H30A 109.5
C25 C30 H30B 109.5
H30A C30 H30B 109.5
C25 C30 H30C 109.5
H30A C30 H30C 109.5
H30B C30 H30C 109.5
C25 C34 H34A 109.5
C25 C34 H34B 109.5
H34A C34 H34B 109.5
C25 C34 H34C 109.5
H34A C34 H34C 109.5
H34B C34 H34C 109.5
C37 C35 H35A 109.5
C37 C35 H35B 109.5
H35A C35 H35B 109.5
C37 C35 H35C 109.5
H35A C35 H35C 109.5
H35B C35 H35C 109.5
C37 C36 H36A 109.5
C37 C36 H36B 109.5
H36A C36 H36B 109.5
C37 C36 H36C 109.5
H36A C36 H36C 109.5
H36B C36 H36C 109.5
C38 C37 C35 111.61(17)
C38 C37 C36 111.85(18)
C35 C37 C36 110.23(17)
C38 C37 H37 107.6
C35 C37 H37 107.6
C36 C37 H37 107.6
C39 C38 C44 118.22(19)
C39 C38 C37 118.88(18)
C44 C38 C37 122.89(18)
C40 C39 C38 121.31(19)
C40 C39 H39 119.3
C38 C39 H39 119.3
C39 C40 C41 119.8(2)
C39 C40 H40 120.1
C41 C40 H40 120.1
C40 C41 C45 121.71(19)
C40 C41 H41 119.1
C45 C41 H41 119.1
C46 C42 H42A 109.5
C46 C42 H42B 109.5
H42A C42 H42B 109.5
C46 C42 H42C 109.5
H42A C42 H42C 109.5
H42B C42 H42C 109.5
C46 C43 H43A 109.5
C46 C43 H43B 109.5
H43A C43 H43B 109.5
C46 C43 H43C 109.5
H43A C43 H43C 109.5
H43B C43 H43C 109.5
C45 C44 C38 121.01(18)
C45 C44 N2 120.92(17)
C38 C44 N2 118.05(18)
C41 C45 C44 117.91(18)
C41 C45 C46 118.52(18)
C44 C45 C46 123.57(18)
C45 C46 C43 110.83(18)
C45 C46 C42 112.51(17)
C43 C46 C42 108.75(18)
C45 C46 H46 108.2
C43 C46 H46 108.2
C42 C46 H46 108.2

loop_
_geom_bond_atom_site_label_1
_geom_bond_atom_site_label_2
_geom_bond_distance
Si1 C24 1.821(2)
Si1 C1 1.919(2)
Si1 C23 1.948(2)
N1 C21 1.420(3)
N1 C1 1.476(3)
N1 C4 1.490(3)
C1 C2 1.588(3)
C1 H1 1.03(2)
N2 C24 1.383(3)
N2 C44 1.435(2)
N2 C27 1.502(2)
C2 C7 1.527(3)
C2 C3 1.535(3)
C2 C11 1.537(3)
C3 C4 1.538(3)
C3 H3A 0.9900
C3 H3B 0.9900
C4 C6 1.526(3)
C4 C5 1.549(3)
C5 H5A 0.9800
C5 H5B 0.9800
C5 H5C 0.9800
C6 H6A 0.9800
C6 H6B 0.9800
C6 H6C 0.9800
C7 H7A 0.9800
C7 H7B 0.9800
C7 H7C 0.9800
C11 H11A 0.9800
C11 H11B 0.9800
C11 H11C 0.9800
C12 C14 1.530(3)
C12 H12A 0.9800
C12 H12B 0.9800
C12 H12C 0.9800
C13 C14 1.539(3)
C13 H13A 0.9800
C13 H13B 0.9800
C13 H13C 0.9800
C14 C15 1.517(3)
C14 H14 1.0000
C15 C16 1.400(3)
C15 C21 1.416(3)
C16 C17 1.370(3)
C16 H16 0.9500
C17 C18 1.385(3)
C17 H17 0.9500
C18 C22 1.393(3)
C18 H18 0.9500
C19 C23 1.543(3)
C19 H19A 0.9800
C19 H19B 0.9800
C19 H19C 0.9800
C20 C23 1.534(3)
C20 H20A 0.9800
C20 H20B 0.9800
C20 H20C 0.9800
C21 C22 1.424(3)
C22 C23 1.528(3)
C24 C25 1.562(3)
C25 C30 1.533(3)
C25 C34 1.538(3)
C25 C26 1.551(3)
C26 C27 1.521(3)
C26 H26A 0.9900
C26 H26B 0.9900
C27 C29 1.519(3)
C27 C28 1.534(3)
C28 H28A 0.9800
C28 H28B 0.9800
C28 H28C 0.9800
C29 H29A 0.9800
C29 H29B 0.9800
C29 H29C 0.9800
C30 H30A 0.9800
C30 H30B 0.9800
C30 H30C 0.9800
C34 H34A 0.9800
C34 H34B 0.9800
C34 H34C 0.9800
C35 C37 1.529(3)
C35 H35A 0.9800
C35 H35B 0.9800
C35 H35C 0.9800
C36 C37 1.534(3)
C36 H36A 0.9800
C36 H36B 0.9800
C36 H36C 0.9800
C37 C38 1.522(3)
C37 H37 1.0000
C38 C39 1.397(3)
C38 C44 1.414(3)
C39 C40 1.380(3)
C39 H39 0.9500
C40 C41 1.381(3)
C40 H40 0.9500
C41 C45 1.397(3)
C41 H41 0.9500
C42 C46 1.536(3)
C42 H42A 0.9800
C42 H42B 0.9800
C42 H42C 0.9800
C43 C46 1.531(3)
C43 H43A 0.9800
C43 H43B 0.9800
C43 H43C 0.9800
C44 C45 1.409(3)
C45 C46 1.518(3)
C46 H46 1.0000

loop_
_geom_torsion_atom_site_label_1
_geom_torsion_atom_site_label_2
_geom_torsion_atom_site_label_3
_geom_torsion_atom_site_label_4
_geom_torsion
C21 N1 C1 C2 152.74(17)
C4 N1 C1 C2 -10.8(2)
C21 N1 C1 Si1 23.2(2)
C4 N1 C1 Si1 -140.34(14)
N1 C1 C2 C7 -129.31(19)
Si1 C1 C2 C7 -2.4(2)
N1 C1 C2 C3 -8.3(2)
Si1 C1 C2 C3 118.60(16)
N1 C1 C2 C11 110.10(19)
Si1 C1 C2 C11 -123.01(17)
C7 C2 C3 C4 148.64(18)
C11 C2 C3 C4 -93.9(2)
C1 C2 C3 C4 24.0(2)
C21 N1 C4 C6 -19.6(3)
C1 N1 C4 C6 143.51(18)
C21 N1 C4 C3 -138.11(19)
C1 N1 C4 C3 25.0(2)
C21 N1 C4 C5 103.8(2)
C1 N1 C4 C5 -93.1(2)
C2 C3 C4 N1 -29.9(2)
C2 C3 C4 C6 -148.95(19)
C2 C3 C4 C5 91.2(2)
C12 C14 C15 C16 -61.5(3)
C13 C14 C15 C16 61.8(2)
C12 C14 C15 C21 123.9(2)
C13 C14 C15 C21 -112.8(2)
C21 C15 C16 C17 3.4(3)
C14 C15 C16 C17 -171.4(2)
C15 C16 C17 C18 4.4(3)
C16 C17 C18 C22 -4.6(3)
C16 C15 C21 N1 170.01(19)
C14 C15 C21 N1 -15.5(3)
C16 C15 C21 C22 -11.0(3)
C14 C15 C21 C22 163.43(19)
C1 N1 C21 C15 128.1(2)
C4 N1 C21 C15 -70.2(3)
C1 N1 C21 C22 -50.8(3)
C4 N1 C21 C22 110.9(2)
C17 C18 C22 C21 -3.1(3)
C17 C18 C22 C23 175.20(19)
C15 C21 C22 C18 10.8(3)
N1 C21 C22 C18 -170.30(18)
C15 C21 C22 C23 -167.45(18)
N1 C21 C22 C23 11.5(3)
C18 C22 C23 C20 -13.2(3)
C21 C22 C23 C20 165.01(18)
C18 C22 C23 C19 104.6(2)
C21 C22 C23 C19 -77.2(2)
C18 C22 C23 Si1 -137.94(17)
C21 C22 C23 Si1 40.3(2)
C44 N2 C24 C25 159.39(17)
C27 N2 C24 C25 -18.9(2)
C44 N2 C24 Si1 -36.4(3)
C27 N2 C24 Si1 145.37(16)
C1 Si1 C24 N2 -178.73(17)
C23 Si1 C24 N2 58.2(2)
C1 Si1 C24 C25 -16.73(19)
C23 Si1 C24 C25 -139.83(15)
N2 C24 C25 C30 -119.51(19)
Si1 C24 C25 C30 74.9(2)
N2 C24 C25 C34 115.88(19)
Si1 C24 C25 C34 -49.7(2)
N2 C24 C25 C26 -3.5(2)
Si1 C24 C25 C26 -169.01(14)
C30 C25 C26 C27 139.83(18)
C34 C25 C26 C27 -99.71(19)
C24 C25 C26 C27 23.5(2)
C24 N2 C27 C29 152.80(17)
C44 N2 C27 C29 -25.5(3)
C24 N2 C27 C26 32.9(2)
C44 N2 C27 C26 -145.38(18)
C24 N2 C27 C28 -85.0(2)
C44 N2 C27 C28 96.7(2)
C25 C26 C27 N2 -32.85(19)
C25 C26 C27 C29 -151.53(17)
C25 C26 C27 C28 85.6(2)
C35 C37 C38 C39 -78.1(2)
C36 C37 C38 C39 45.9(3)
C35 C37 C38 C44 101.5(2)
C36 C37 C38 C44 -134.4(2)
C44 C38 C39 C40 1.3(3)
C37 C38 C39 C40 -178.98(19)
C38 C39 C40 C41 -0.5(3)
C39 C40 C41 C45 -0.4(3)
C39 C38 C44 C45 -1.4(3)
C37 C38 C44 C45 178.93(19)
C39 C38 C44 N2 -179.75(18)
C37 C38 C44 N2 0.6(3)
C24 N2 C44 C45 95.6(2)
C27 N2 C44 C45 -86.3(2)
C24 N2 C44 C38 -86.1(2)
C27 N2 C44 C38 92.1(2)
C40 C41 C45 C44 0.3(3)
C40 C41 C45 C46 179.82(19)
C38 C44 C45 C41 0.6(3)
N2 C44 C45 C41 178.90(18)
C38 C44 C45 C46 -178.89(19)
N2 C44 C45 C46 -0.6(3)
C41 C45 C46 C43 -65.3(2)
C44 C45 C46 C43 114.2(2)
C41 C45 C46 C42 56.7(3)
C44 C45 C46 C42 -123.8(2)
